data_7235688
loop_
_publ_author_name
'Wan, Wen'
'Gao, Wei'
'Ma, Guobin'
'Ma, Lei'
'Wang, Fan'
'Wang, Jing'
'Jiang, Haizhen'
'Zhu, Shizheng'
'Hao, Jian'

_publ_section_title
;
 Asymmetric aldol reaction organocatalyzed by bifunctional N-prolyl
 sulfinamides under solvent-free conditions
;
_journal_issue 51
_journal_name_full 'RSC Adv.'
_journal_page_first 26563
_journal_paper_doi 10.1039/C4RA03362K
_journal_volume 4
_journal_year 2014
_chemical_formula_sum 'C11 H19 F3 N2 O4 S'
_chemical_formula_weight 332.34
_space_group_IT_number 19
_space_group_name_Hall 'P 2ac 2ab'
_space_group_name_H-M_alt 'P 21 21 21'
_symmetry_cell_setting orthorhombic
_symmetry_space_group_name_H-M 'P 21 21 21'
_atom_sites_solution_hydrogens geom
_atom_sites_solution_primary direct
_atom_sites_solution_secondary difmap
_audit_creation_method SHELXL-97
_cell_angle_alpha 90.00
_cell_angle_beta 90.00
_cell_angle_gamma 90.00
_cell_formula_units_Z 4
_cell_length_a 7.76(3)
_cell_length_b 9.31(3)
_cell_length_c 21.48(8)
_cell_measurement_reflns_used 2609
_cell_measurement_temperature 296(2)
_cell_measurement_theta_max 23.67
_cell_measurement_theta_min 2.38
_cell_volume 1552(10)
_computing_cell_refinement 'Bruker SAINT'
_computing_data_collection 'Bruker APEX2'
_computing_data_reduction 'Bruker SAINT'
_computing_molecular_graphics 'Bruker SHELXTL'
_computing_publication_material 'Bruker SHELXTL'
_computing_structure_refinement 'SHELXL-97 (Sheldrick, 2008)'
_computing_structure_solution 'SHELXS-97 (Sheldrick, 2008)'
_diffrn_ambient_temperature 296(2)
_diffrn_measured_fraction_theta_full 1.000
_diffrn_measured_fraction_theta_max 1.000
_diffrn_measurement_device_type 'Bruker APEX-II CCD'
_diffrn_measurement_method '\f and \w scans'
_diffrn_radiation_monochromator graphite
_diffrn_radiation_source 'fine-focus sealed tube'
_diffrn_radiation_type MoK\a
_diffrn_radiation_wavelength 0.71073
_diffrn_reflns_av_R_equivalents 0.0490
_diffrn_reflns_av_sigmaI/netI 0.0476
_diffrn_reflns_limit_h_max 9
_diffrn_reflns_limit_h_min -9
_diffrn_reflns_limit_k_max 11
_diffrn_reflns_limit_k_min -11
_diffrn_reflns_limit_l_max 25
_diffrn_reflns_limit_l_min -16
_diffrn_reflns_number 7836
_diffrn_reflns_theta_full 25.05
_diffrn_reflns_theta_max 25.05
_diffrn_reflns_theta_min 1.90
_exptl_absorpt_coefficient_mu 0.256
_exptl_absorpt_correction_T_max 0.9699
_exptl_absorpt_correction_T_min 0.9506
_exptl_absorpt_correction_type multi-scan
_exptl_absorpt_process_details sadabs
_exptl_crystal_density_diffrn 1.422
_exptl_crystal_density_method 'not measured'
_exptl_crystal_F_000 696
_exptl_crystal_size_max 0.20
_exptl_crystal_size_mid 0.15
_exptl_crystal_size_min 0.12
_refine_diff_density_max 0.264
_refine_diff_density_min -0.181
_refine_diff_density_rms 0.040
_refine_ls_abs_structure_details 'Flack H D (1983), Acta Cryst. A39, 876-881'
_refine_ls_abs_structure_Flack -0.04(8)
_refine_ls_extinction_coef 0.0111(15)
_refine_ls_extinction_expression Fc^*^=kFc[1+0.001xFc^2^\l^3^/sin(2\q)]^-1/4^
_refine_ls_extinction_method SHELXL
_refine_ls_goodness_of_fit_ref 1.012
_refine_ls_hydrogen_treatment constr
_refine_ls_matrix_type full
_refine_ls_number_parameters 194
_refine_ls_number_reflns 2748
_refine_ls_number_restraints 0
_refine_ls_restrained_S_all 1.012
_refine_ls_R_factor_all 0.0408
_refine_ls_R_factor_gt 0.0346
_refine_ls_shift/su_max 0.001
_refine_ls_shift/su_mean 0.000
_refine_ls_structure_factor_coef Fsqd
_refine_ls_weighting_details 'calc w=1/[\s^2^(Fo^2^)+(0.0466P)^2^+0.0000P] where P=(Fo^2^+2Fc^2^)/3'
_refine_ls_weighting_scheme calc
_refine_ls_wR_factor_gt 0.0824
_refine_ls_wR_factor_ref 0.0865
_reflns_number_gt 2417
_reflns_number_total 2748
_reflns_threshold_expression >2sigma(I)
_cod_data_source_file c4ra03362k2.cif
_cod_data_source_block 121023a_0m
_cod_depositor_comments
;
The following automatic conversions were performed:

data item '_symmetry_cell_setting' value 'Orthorhombic' was changed
to 'orthorhombic' in accordance with the
/home/saulius/struct/COD-crude-data/automatic-downloads/DataCite-retrospective/RSC/depositions/lib/dictionaries/cif_core.dic
dictionary named 'cif_core.dic' version 2.4.2 last updated on
2011-04-26.

Automatic conversion script
Id: cif_fix_values 6909 2019-04-08 15:41:33Z antanas 
;
_cod_original_sg_symbol_H-M P2(1)2(1)2(1)
_cod_database_code 7235688

loop_
_symmetry_equiv_pos_as_xyz
'x, y, z'
'-x+1/2, -y, z+1/2'
'-x, y+1/2, -z+1/2'
'x+1/2, -y+1/2, -z'

loop_
_atom_site_label
_atom_site_type_symbol
_atom_site_fract_x
_atom_site_fract_y
_atom_site_fract_z
_atom_site_U_iso_or_equiv
_atom_site_adp_type
_atom_site_occupancy
_atom_site_symmetry_multiplicity
_atom_site_calc_flag
_atom_site_refinement_flags
C1 C -0.1653(3) 0.0771(2) 0.84339(12) 0.0512(7) Uani 1 1 d .
H1A H -0.2666 0.0515 0.8674 0.061 Uiso 1 1 calc R
H1B H -0.1956 0.0795 0.7996 0.061 Uiso 1 1 calc R
C2 C -0.0210(4) -0.0268(2) 0.85510(12) 0.0509(6) Uani 1 1 d .
H2A H -0.0325 -0.1118 0.8293 0.061 Uiso 1 1 calc R
H2B H -0.0170 -0.0553 0.8985 0.061 Uiso 1 1 calc R
C3 C 0.1367(3) 0.0589(2) 0.83735(12) 0.0481(6) Uani 1 1 d .
H3A H 0.1499 0.0637 0.7925 0.058 Uiso 1 1 calc R
H3B H 0.2401 0.0177 0.8554 0.058 Uiso 1 1 calc R
C4 C 0.0992(3) 0.2072(2) 0.86476(10) 0.0347(5) Uani 1 1 d .
H4 H 0.1405 0.2106 0.9079 0.042 Uiso 1 1 calc R
C5 C 0.1788(3) 0.3289(2) 0.82835(9) 0.0358(5) Uani 1 1 d .
C6 C 0.5076(4) 0.6019(2) 0.85624(10) 0.0450(6) Uani 1 1 d .
C7 C 0.5451(4) 0.5428(3) 0.92020(11) 0.0576(7) Uani 1 1 d .
H7A H 0.6357 0.4729 0.9175 0.086 Uiso 1 1 calc R
H7B H 0.4432 0.4984 0.9366 0.086 Uiso 1 1 calc R
H7C H 0.5803 0.6196 0.9472 0.086 Uiso 1 1 calc R
C8 C 0.6573(4) 0.6896(3) 0.83156(15) 0.0767(10) Uani 1 1 d .
H8A H 0.6656 0.7778 0.8545 0.115 Uiso 1 1 calc R
H8B H 0.6388 0.7106 0.7883 0.115 Uiso 1 1 calc R
H8C H 0.7622 0.6361 0.8362 0.115 Uiso 1 1 calc R
C9 C 0.3394(4) 0.6858(3) 0.85407(12) 0.0589(7) Uani 1 1 d .
H9A H 0.3441 0.7635 0.8834 0.088 Uiso 1 1 calc R
H9B H 0.2454 0.6232 0.8645 0.088 Uiso 1 1 calc R
H9C H 0.3225 0.7236 0.8129 0.088 Uiso 1 1 calc R
C10 C -0.0481(3) 0.3604(3) 1.02363(9) 0.0418(6) Uani 1 1 d .
C11 C 0.0112(4) 0.5005(3) 0.99495(11) 0.0511(6) Uani 1 1 d .
F1 F 0.0189(3) 0.49676(16) 0.93323(7) 0.0846(6) Uani 1 1 d .
F2 F -0.0978(3) 0.60697(18) 1.00815(9) 0.0867(6) Uani 1 1 d .
F3 F 0.1636(2) 0.5454(2) 1.01479(9) 0.0877(6) Uani 1 1 d .
N1 N -0.0936(2) 0.2190(2) 0.86419(8) 0.0358(5) Uani 1 1 d .
H1C H -0.1268 0.2890 0.8379 0.043 Uiso 1 1 calc R
H1D H -0.1325 0.2406 0.9025 0.043 Uiso 1 1 calc R
N2 N 0.3487(2) 0.34716(19) 0.84062(8) 0.0383(4) Uani 1 1 d .
H2 H 0.3921 0.3003 0.8713 0.046 Uiso 1 1 calc R
O1 O 0.0962(2) 0.39840(18) 0.79114(7) 0.0506(5) Uani 1 1 d .
O2 O 0.6473(2) 0.37798(18) 0.79712(7) 0.0508(4) Uani 1 1 d .
O3 O -0.0138(3) 0.34889(19) 1.07938(7) 0.0585(5) Uani 1 1 d .
O4 O -0.1284(3) 0.27701(18) 0.99025(7) 0.0583(5) Uani 1 1 d .
S1 S 0.48092(7) 0.45591(6) 0.79964(2) 0.03841(17) Uani 1 1 d .

loop_
_atom_site_aniso_label
_atom_site_aniso_U_11
_atom_site_aniso_U_22
_atom_site_aniso_U_33
_atom_site_aniso_U_23
_atom_site_aniso_U_13
_atom_site_aniso_U_12
C1 0.0400(15) 0.0504(15) 0.0631(16) -0.0163(12) 0.0059(11) -0.0158(13)
C2 0.0538(16) 0.0365(12) 0.0624(15) -0.0078(11) 0.0043(13) -0.0094(15)
C3 0.0413(14) 0.0341(12) 0.0688(16) -0.0037(12) 0.0053(12) 0.0005(13)
C4 0.0303(12) 0.0374(13) 0.0363(12) -0.0004(10) -0.0030(9) -0.0033(11)
C5 0.0404(14) 0.0336(11) 0.0333(10) -0.0049(9) -0.0022(9) -0.0004(11)
C6 0.0461(15) 0.0384(11) 0.0506(12) 0.0003(10) 0.0000(12) -0.0084(13)
C7 0.067(2) 0.0569(15) 0.0487(14) -0.0092(12) -0.0112(12) -0.0089(16)
C8 0.080(2) 0.0635(18) 0.087(2) -0.0020(16) 0.0124(17) -0.0350(19)
C9 0.072(2) 0.0443(14) 0.0606(17) 0.0013(13) 0.0043(14) 0.0091(15)
C10 0.0421(15) 0.0500(14) 0.0333(11) -0.0008(10) 0.0070(10) -0.0060(12)
C11 0.0617(18) 0.0512(14) 0.0405(12) -0.0045(10) 0.0063(13) -0.0047(16)
F1 0.1412(18) 0.0692(10) 0.0434(8) 0.0077(7) 0.0191(10) -0.0249(12)
F2 0.1156(17) 0.0563(10) 0.0881(12) -0.0097(9) 0.0031(11) 0.0149(11)
F3 0.0781(13) 0.0887(13) 0.0961(12) 0.0224(11) -0.0105(10) -0.0415(12)
N1 0.0355(11) 0.0380(11) 0.0340(10) -0.0025(8) 0.0021(7) -0.0007(9)
N2 0.0345(11) 0.0408(10) 0.0396(10) 0.0085(8) -0.0061(8) -0.0064(9)
O1 0.0412(10) 0.0597(10) 0.0510(9) 0.0189(8) -0.0093(8) -0.0010(9)
O2 0.0374(9) 0.0581(10) 0.0570(10) -0.0037(9) 0.0047(8) 0.0050(8)
O3 0.0666(12) 0.0719(11) 0.0370(9) 0.0055(8) 0.0005(8) -0.0228(12)
O4 0.0698(13) 0.0617(12) 0.0434(9) -0.0026(9) -0.0012(8) -0.0222(11)
S1 0.0368(3) 0.0419(3) 0.0366(3) 0.0034(2) -0.0003(2) -0.0026(3)

loop_
_atom_type_symbol
_atom_type_description
_atom_type_scat_dispersion_real
_atom_type_scat_dispersion_imag
_atom_type_scat_source
C C 0.0033 0.0016 'International Tables Vol C Tables 4.2.6.8 and 6.1.1.4'
H H 0.0000 0.0000 'International Tables Vol C Tables 4.2.6.8 and 6.1.1.4'
N N 0.0061 0.0033 'International Tables Vol C Tables 4.2.6.8 and 6.1.1.4'
O O 0.0106 0.0060 'International Tables Vol C Tables 4.2.6.8 and 6.1.1.4'
F F 0.0171 0.0103 'International Tables Vol C Tables 4.2.6.8 and 6.1.1.4'
S S 0.1246 0.1234 'International Tables Vol C Tables 4.2.6.8 and 6.1.1.4'

loop_
_geom_angle_atom_site_label_1
_geom_angle_atom_site_label_2
_geom_angle_atom_site_label_3
_geom_angle
C2 C1 N1 103.9(3)
C2 C1 H1A 111.0
N1 C1 H1A 111.0
C2 C1 H1B 111.0
N1 C1 H1B 111.0
H1A C1 H1B 109.0
C1 C2 C3 102.8(3)
C1 C2 H2A 111.2
C3 C2 H2A 111.2
C1 C2 H2B 111.2
C3 C2 H2B 111.2
H2A C2 H2B 109.1
C2 C3 C4 103.1(3)
C2 C3 H3A 111.2
C4 C3 H3A 111.2
C2 C3 H3B 111.2
C4 C3 H3B 111.2
H3A C3 H3B 109.1
N1 C4 C5 110.4(2)
N1 C4 C3 104.7(2)
C5 C4 C3 113.6(3)
N1 C4 H4 109.3
C5 C4 H4 109.3
C3 C4 H4 109.3
O1 C5 N2 125.1(2)
O1 C5 C4 121.8(3)
N2 C5 C4 113.1(2)
C7 C6 C8 111.6(3)
C7 C6 C9 112.3(2)
C8 C6 C9 111.7(3)
C7 C6 S1 110.8(3)
C8 C6 S1 104.7(3)
C9 C6 S1 105.2(2)
C6 C7 H7A 109.5
C6 C7 H7B 109.5
H7A C7 H7B 109.5
C6 C7 H7C 109.5
H7A C7 H7C 109.5
H7B C7 H7C 109.5
C6 C8 H8A 109.5
C6 C8 H8B 109.5
H8A C8 H8B 109.5
C6 C8 H8C 109.5
H8A C8 H8C 109.5
H8B C8 H8C 109.5
C6 C9 H9A 109.5
C6 C9 H9B 109.5
H9A C9 H9B 109.5
C6 C9 H9C 109.5
H9A C9 H9C 109.5
H9B C9 H9C 109.5
O4 C10 O3 128.6(3)
O4 C10 C11 117.5(3)
O3 C10 C11 113.9(2)
F3 C11 F1 106.8(2)
F3 C11 F2 105.3(3)
F1 C11 F2 105.1(2)
F3 C11 C10 114.3(2)
F1 C11 C10 113.4(2)
F2 C11 C10 111.2(3)
C4 N1 C1 107.9(2)
C4 N1 H1C 110.1
C1 N1 H1C 110.1
C4 N1 H1D 110.1
C1 N1 H1D 110.1
H1C N1 H1D 108.4
C5 N2 S1 124.4(2)
C5 N2 H2 117.8
S1 N2 H2 117.8
O2 S1 N2 104.8(3)
O2 S1 C6 106.75(18)
N2 S1 C6 99.6(3)

loop_
_geom_bond_atom_site_label_1
_geom_bond_atom_site_label_2
_geom_bond_distance
C1 C2 1.501(5)
C1 N1 1.503(5)
C1 H1A 0.9700
C1 H1B 0.9700
C2 C3 1.510(5)
C2 H2A 0.9700
C2 H2B 0.9700
C3 C4 1.529(6)
C3 H3A 0.9700
C3 H3B 0.9700
C4 N1 1.500(6)
C4 C5 1.509(5)
C4 H4 0.9800
C5 O1 1.212(4)
C5 N2 1.355(6)
C6 C7 1.508(6)
C6 C8 1.516(5)
C6 C9 1.523(6)
C6 S1 1.835(5)
C7 H7A 0.9600
C7 H7B 0.9600
C7 H7C 0.9600
C8 H8A 0.9600
C8 H8B 0.9600
C8 H8C 0.9600
C9 H9A 0.9600
C9 H9B 0.9600
C9 H9C 0.9600
C10 O4 1.227(4)
C10 O3 1.231(5)
C10 C11 1.514(6)
C11 F3 1.325(5)
C11 F1 1.328(6)
C11 F2 1.333(5)
N1 H1C 0.9000
N1 H1D 0.9000
N2 S1 1.689(4)
N2 H2 0.8600
O2 S1 1.482(5)

loop_
_geom_hbond_atom_site_label_D
_geom_hbond_atom_site_label_H
_geom_hbond_atom_site_label_A
_geom_hbond_distance_DH
_geom_hbond_distance_HA
_geom_hbond_distance_DA
_geom_hbond_angle_DHA
_geom_hbond_site_symmetry_A
N1 H1D O4 0.90 1.91 2.774(10) 159.1 .
N1 H1C O2 0.90 2.13 2.883(7) 140.9 1_455
N1 H1C O1 0.90 2.25 2.724(6) 112.9 .
N2 H2 O3 0.86 1.89 2.725(7) 162.3 4_557
